data_2219822
loop_
_publ_author_name
'Chen, Yu-Ting'

_publ_section_title
;[(--)-(1<i>S</i>,2<i>S</i>)-<i>N</i>,<i>N</i>'-Bis(2-oxidobenzylidene)-1,2-diphenylethane-1,2-diamine]bis(pyridine)cobalt(III)
 perchlorate methanol hemisolvate hemihydrate
;
_journal_coeditor_code CV2457
_journal_issue 11
_journal_name_full 'Acta Crystallographica Section E'
_journal_page_first m1377
_journal_page_last m1378
_journal_paper_doi 10.1107/S1600536808031887
_journal_volume 64
_journal_year 2008
_chemical_formula_iupac '[Co (C28 H22 N2 O2) (C5 H5 N)2] Cl O4, 0.5C H4 O, 0.5H2 O'
_chemical_formula_moiety 'C38 H32 Co N4 O2 +, Cl O4 -, 0.5(C H4 O), 0.5(H2 O)'
_chemical_formula_sum 'C38.5 H35 Cl Co N4 O7'
_chemical_formula_weight 760.09
_chemical_name_systematic
;
[(-)-(1<i>S</i>,2<i>S</i>)-<i>N</i>,<i>N</i>'-Bis(2-oxidobenzylidene)-
1,2-diphenylethane-1,2-diamine] bis(pyridine)cobalt(III)
perchlorate methanol hemisolvate hemihydrate
;
_space_group_IT_number 19
_symmetry_cell_setting orthorhombic
_symmetry_space_group_name_Hall 'P 2ac 2ab'
_symmetry_space_group_name_H-M 'P 21 21 21'
_atom_sites_solution_hydrogens geom
_atom_sites_solution_primary direct
_atom_sites_solution_secondary difmap
_audit_creation_method SHELXL-97
_cell_angle_alpha 90.00
_cell_angle_beta 90.00
_cell_angle_gamma 90.00
_cell_formula_units_Z 4
_cell_length_a 10.8900(3)
_cell_length_b 18.6219(5)
_cell_length_c 18.6557(6)
_cell_measurement_reflns_used 8558
_cell_measurement_temperature 273(2)
_cell_measurement_theta_max 20.792
_cell_measurement_theta_min 2.426
_cell_volume 3783.24(19)
_computing_cell_refinement 'SAINT-Plus (Bruker, 2001)'
_computing_data_collection 'APEX2 (Bruker, 2004)'
_computing_data_reduction 'SAINT-Plus (Bruker, 2001)'
_computing_molecular_graphics 'XP (Sheldrick, 1998)'
_computing_publication_material 'XP (Sheldrick, 1998)'
_computing_structure_refinement 'SHELXL97 (Sheldrick, 2008)'
_computing_structure_solution 'SHELXS97 (Sheldrick, 2008)'
_diffrn_ambient_temperature 273(2)
_diffrn_measured_fraction_theta_full 0.994
_diffrn_measured_fraction_theta_max 0.994
_diffrn_measurement_device_type 'Bruker APEXII CCD area-detector'
_diffrn_measurement_method '\f and \w'
_diffrn_radiation_monochromator graphite
_diffrn_radiation_source 'fine-focus sealed tube'
_diffrn_radiation_type MoK\a
_diffrn_radiation_wavelength 0.71073
_diffrn_reflns_av_R_equivalents 0.0643
_diffrn_reflns_av_sigmaI/netI 0.0500
_diffrn_reflns_limit_h_max 13
_diffrn_reflns_limit_h_min -13
_diffrn_reflns_limit_k_max 22
_diffrn_reflns_limit_k_min -22
_diffrn_reflns_limit_l_max 23
_diffrn_reflns_limit_l_min -23
_diffrn_reflns_number 42911
_diffrn_reflns_theta_full 25.99
_diffrn_reflns_theta_max 25.99
_diffrn_reflns_theta_min 2.18
_exptl_absorpt_coefficient_mu 0.577
_exptl_absorpt_correction_T_max 0.9236
_exptl_absorpt_correction_T_min 0.9032
_exptl_absorpt_correction_type multi-scan
_exptl_absorpt_process_details '(SADABS; Sheldrick, 2003)'
_exptl_crystal_colour red-brown
_exptl_crystal_density_diffrn 1.334
_exptl_crystal_density_meas 1.334
_exptl_crystal_density_method 'not measured'
_exptl_crystal_description block
_exptl_crystal_F_000 1576
_exptl_crystal_size_max 0.18
_exptl_crystal_size_mid 0.16
_exptl_crystal_size_min 0.14
_refine_diff_density_max 0.476
_refine_diff_density_min -0.374
_refine_ls_abs_structure_details 'Flack (1983), 3248 Friedel pairs'
_refine_ls_abs_structure_Flack 0.03(2)
_refine_ls_extinction_coef 0.0014(5)
_refine_ls_extinction_expression Fc^*^=kFc[1+0.001xFc^2^\l^3^/sin(2\q)]^-1/4^
_refine_ls_extinction_method 'SHELXL97 (Sheldrick, 2008)'
_refine_ls_goodness_of_fit_ref 1.024
_refine_ls_hydrogen_treatment constr
_refine_ls_matrix_type full
_refine_ls_number_parameters 463
_refine_ls_number_reflns 7407
_refine_ls_number_restraints 13
_refine_ls_restrained_S_all 1.029
_refine_ls_R_factor_all 0.0747
_refine_ls_R_factor_gt 0.0496
_refine_ls_shift/su_max 0.001
_refine_ls_shift/su_mean 0.000
_refine_ls_structure_factor_coef Fsqd
_refine_ls_weighting_details 'calc w=1/[\s^2^(Fo^2^)+(0.0885P)^2^] where P=(Fo^2^+2Fc^2^)/3'
_refine_ls_weighting_scheme calc
_refine_ls_wR_factor_gt 0.1288
_refine_ls_wR_factor_ref 0.1451
_reflns_number_gt 5476
_reflns_number_total 7407
_reflns_threshold_expression I>2\s(I)
_cod_data_source_file cv2457.cif
_cod_data_source_block I
_cod_original_formula_sum 'C38.50 H35 Cl Co N4 O7'
_cod_database_code 2219822
_cod_database_fobs_code 2219822

loop_
_symmetry_equiv_pos_as_xyz
'x, y, z'
'-x+1/2, -y, z+1/2'
'-x, y+1/2, -z+1/2'
'x+1/2, -y+1/2, -z'

loop_
_atom_site_type_symbol
_atom_site_label
_atom_site_fract_x
_atom_site_fract_y
_atom_site_fract_z
_atom_site_U_iso_or_equiv
_atom_site_adp_type
_atom_site_calc_flag
_atom_site_refinement_flags
_atom_site_occupancy
Co Co1 0.50476(4) 0.57650(2) 0.75640(2) 0.04751(16) Uani d . 1
Cl Cl1 0.10093(14) 0.50610(10) 0.55336(8) 0.1022(5) Uani d . 1
O O1 0.6076(3) 0.65694(14) 0.76901(15) 0.0568(7) Uani d . 1
O O2 0.5983(3) 0.55521(14) 0.67367(15) 0.0619(7) Uani d D 1
O O3 0.1244(5) 0.5541(3) 0.4915(2) 0.1324(18) Uani d . 1
O O4 0.2142(4) 0.4859(3) 0.5844(3) 0.1202(15) Uani d . 1
O O5 0.0367(5) 0.4459(4) 0.5318(4) 0.175(3) Uani d . 1
O O6 0.0303(5) 0.5444(3) 0.6048(3) 0.1398(18) Uani d . 1
O O7 0.6798(12) 0.6643(6) 0.5737(6) 0.153(4) Uiso d P 0.50
H H7 0.6495 0.6359 0.6022 0.230 Uiso calc PRD 0.50
O O8 0.9347(13) 0.6770(6) 0.5559(7) 0.163(4) Uiso d P 0.50
H H8C 0.8572 0.6746 0.5606 0.195 Uiso d PR 0.50
H H8D 0.9657 0.6377 0.5703 0.195 Uiso d PR 0.50
N N1 0.4061(3) 0.59406(15) 0.83873(17) 0.0460(7) Uani d . 1
N N2 0.3989(3) 0.49659(15) 0.74280(16) 0.0462(7) Uani d . 1
N N3 0.6234(3) 0.52046(17) 0.81394(17) 0.0506(8) Uani d . 1
N N4 0.4010(4) 0.63945(18) 0.6973(2) 0.0601(9) Uani d . 1
C C1 0.5455(4) 0.68095(18) 0.8912(2) 0.0498(9) Uani d . 1
C C2 0.6202(4) 0.69134(19) 0.8297(2) 0.0497(9) Uani d . 1
C C3 0.7149(4) 0.7448(2) 0.8337(3) 0.0571(10) Uani d . 1
H H3 0.7637 0.7540 0.7938 0.069 Uiso calc R 1
C C4 0.7341(4) 0.7824(2) 0.8957(3) 0.0607(11) Uani d . 1
H H4 0.7955 0.8171 0.8973 0.073 Uiso calc R 1
C C5 0.6637(4) 0.7697(2) 0.9561(3) 0.0632(11) Uani d . 1
H H5 0.6799 0.7947 0.9982 0.076 Uiso calc R 1
C C6 0.5700(4) 0.7204(2) 0.9542(2) 0.0578(10) Uani d . 1
H H6 0.5222 0.7129 0.9948 0.069 Uiso calc R 1
C C7 0.4382(4) 0.63562(19) 0.8909(2) 0.0477(9) Uani d . 1
H H7A 0.3883 0.6364 0.9313 0.057 Uiso calc R 1
C C8 0.5417(3) 0.4304(2) 0.6702(2) 0.0482(8) Uani d . 1
C C9 0.5718(4) 0.3609(2) 0.6450(2) 0.0578(10) Uani d . 1
H H9 0.5178 0.3231 0.6536 0.069 Uiso calc R 1
C C10 0.6775(4) 0.3479(2) 0.6087(3) 0.0666(12) Uani d . 1
H H10 0.6975 0.3016 0.5941 0.080 Uiso calc R 1
C C11 0.7546(4) 0.4046(3) 0.5938(3) 0.0729(13) Uani d . 1
H H11 0.8273 0.3959 0.5692 0.087 Uiso calc R 1
C C12 0.7280(4) 0.4727(3) 0.6140(3) 0.0688(12) Uani d . 1
H H12 0.7809 0.5098 0.6013 0.083 Uiso calc R 1
C C13 0.6209(4) 0.4882(2) 0.6542(2) 0.0539(10) Uani d . 1
C C14 0.4274(3) 0.4402(2) 0.7069(2) 0.0493(9) Uani d . 1
H H14 0.3701 0.4033 0.7045 0.059 Uiso calc R 1
C C15 0.2981(3) 0.5456(2) 0.8473(2) 0.0473(9) Uani d . 1
H H15 0.3202 0.5088 0.8826 0.057 Uiso calc R 1
C C16 0.2763(3) 0.5075(2) 0.7757(2) 0.0486(9) Uani d . 1
H H16 0.2305 0.5406 0.7448 0.058 Uiso calc R 1
C C17 0.1814(3) 0.5823(2) 0.8738(2) 0.0510(9) Uani d . 1
C C18 0.1280(4) 0.6393(3) 0.8389(3) 0.0713(12) Uani d . 1
H H18 0.1664 0.6588 0.7989 0.086 Uiso calc R 1
C C19 0.0192(4) 0.6679(3) 0.8621(3) 0.0758(13) Uani d . 1
H H19 -0.0159 0.7057 0.8367 0.091 Uiso calc R 1
C C20 -0.0378(4) 0.6424(2) 0.9208(3) 0.0686(12) Uani d . 1
H H20 -0.1112 0.6629 0.9361 0.082 Uiso calc R 1
C C21 0.0128(4) 0.5855(2) 0.9584(2) 0.0649(11) Uani d . 1
H H21 -0.0263 0.5672 0.9988 0.078 Uiso calc R 1
C C22 0.1243(4) 0.5560(2) 0.9345(2) 0.0536(9) Uani d . 1
H H22 0.1601 0.5183 0.9598 0.064 Uiso calc R 1
C C23 0.1990(4) 0.4396(2) 0.7842(2) 0.0571(10) Uani d . 1
C C24 0.2292(6) 0.3877(3) 0.8359(3) 0.0832(15) Uani d . 1
H H24 0.2987 0.3929 0.8644 0.100 Uiso calc R 1
C C25 0.1518(7) 0.3278(3) 0.8433(4) 0.105(2) Uani d U 1
H H25 0.1708 0.2934 0.8776 0.126 Uiso calc R 1
C C26 0.0507(6) 0.3185(4) 0.8023(4) 0.1008(18) Uani d U 1
H H26 0.0012 0.2783 0.8083 0.121 Uiso calc R 1
C C27 0.0227(5) 0.3690(4) 0.7522(4) 0.1023(19) Uani d U 1
H H27 -0.0467 0.3632 0.7237 0.123 Uiso calc R 1
C C28 0.0970(4) 0.4298(3) 0.7429(3) 0.0739(12) Uani d . 1
H H28 0.0765 0.4637 0.7084 0.089 Uiso calc R 1
C C29 0.5918(4) 0.4749(2) 0.8660(3) 0.0630(11) Uani d . 1
H H29 0.5086 0.4681 0.8749 0.076 Uiso calc R 1
C C30 0.6749(5) 0.4372(3) 0.9074(3) 0.0778(13) Uani d . 1
H H30 0.6486 0.4067 0.9437 0.093 Uiso calc R 1
C C31 0.7970(5) 0.4464(4) 0.8932(4) 0.0970(19) Uani d . 1
H H31 0.8562 0.4212 0.9188 0.116 Uiso calc R 1
C C32 0.8306(4) 0.4940(3) 0.8399(4) 0.0849(16) Uani d . 1
H H32 0.9133 0.5017 0.8301 0.102 Uiso calc R 1
C C33 0.7431(4) 0.5298(2) 0.8013(3) 0.0631(11) Uani d . 1
H H33 0.7675 0.5615 0.7654 0.076 Uiso calc R 1
C C34 0.3626(6) 0.6221(3) 0.6330(3) 0.0879(17) Uani d . 1
H H34 0.3810 0.5764 0.6160 0.105 Uiso calc R 1
C C35 0.2964(7) 0.6674(3) 0.5888(4) 0.114(3) Uani d . 1
H H35 0.2703 0.6521 0.5438 0.137 Uiso calc R 1
C C36 0.2701(7) 0.7351(4) 0.6125(4) 0.117(2) Uani d . 1
H H36 0.2287 0.7672 0.5829 0.140 Uiso calc R 1
C C37 0.3057(6) 0.7558(3) 0.6813(4) 0.0915(17) Uani d . 1
H H37 0.2856 0.8008 0.6996 0.110 Uiso calc R 1
C C38 0.3721(5) 0.7068(2) 0.7213(3) 0.0691(12) Uani d . 1
H H38 0.3985 0.7203 0.7668 0.083 Uiso calc R 1
C C39 0.5940(19) 0.7285(10) 0.5644(10) 0.153(4) Uiso d P 0.50
H H39A 0.5563 0.7398 0.6095 0.230 Uiso calc PR 0.50
H H39B 0.5316 0.7170 0.5299 0.230 Uiso calc PR 0.50
H H39C 0.6403 0.7692 0.5479 0.230 Uiso calc PR 0.50

loop_
_atom_site_aniso_label
_atom_site_aniso_U_11
_atom_site_aniso_U_22
_atom_site_aniso_U_33
_atom_site_aniso_U_12
_atom_site_aniso_U_13
_atom_site_aniso_U_23
Co1 0.0420(3) 0.0414(3) 0.0591(3) -0.0055(2) 0.0071(3) -0.0055(2)
Cl1 0.0737(9) 0.1434(14) 0.0895(9) -0.0270(9) 0.0163(7) -0.0380(9)
O1 0.0533(16) 0.0459(14) 0.0712(18) -0.0099(12) 0.0084(14) -0.0100(12)
O2 0.0624(17) 0.0527(16) 0.0705(17) -0.0156(14) 0.0165(15) -0.0143(13)
O3 0.125(4) 0.198(5) 0.073(2) -0.016(4) 0.013(2) -0.008(3)
O4 0.073(3) 0.155(4) 0.132(3) -0.013(3) 0.003(3) -0.009(3)
O5 0.109(4) 0.213(6) 0.204(6) -0.068(4) 0.018(4) -0.090(5)
O6 0.141(4) 0.157(4) 0.121(3) 0.013(4) 0.047(3) -0.035(3)
N1 0.0350(15) 0.0403(16) 0.0626(18) 0.0018(13) 0.0020(14) -0.0051(14)
N2 0.0385(15) 0.0437(16) 0.0564(17) -0.0024(13) 0.0045(15) -0.0035(14)
N3 0.0392(17) 0.0451(17) 0.068(2) -0.0015(14) -0.0004(15) -0.0106(15)
N4 0.060(2) 0.0524(19) 0.068(2) -0.0124(18) -0.0020(19) 0.0029(16)
C1 0.044(2) 0.0363(19) 0.070(2) 0.0064(16) -0.0002(18) -0.0026(17)
C2 0.041(2) 0.0355(19) 0.073(3) 0.0044(16) -0.0035(19) -0.0068(18)
C3 0.044(2) 0.047(2) 0.081(3) 0.0023(18) -0.003(2) -0.003(2)
C4 0.047(2) 0.040(2) 0.096(3) 0.0008(18) -0.018(2) -0.010(2)
C5 0.054(3) 0.053(2) 0.083(3) 0.002(2) -0.016(2) -0.014(2)
C6 0.057(3) 0.046(2) 0.070(3) 0.0029(19) -0.009(2) -0.0085(19)
C7 0.046(2) 0.0396(18) 0.058(2) 0.0036(17) 0.0047(18) -0.0028(17)
C8 0.0429(19) 0.0465(19) 0.0552(19) -0.0043(17) 0.0000(15) -0.0079(18)
C9 0.050(2) 0.052(2) 0.071(3) -0.0026(19) 0.002(2) -0.0113(19)
C10 0.052(2) 0.062(3) 0.086(3) 0.003(2) 0.004(2) -0.017(2)
C11 0.046(3) 0.082(3) 0.091(3) -0.001(2) 0.014(2) -0.027(3)
C12 0.050(2) 0.074(3) 0.082(3) -0.015(2) 0.018(2) -0.015(2)
C13 0.049(2) 0.055(2) 0.057(2) -0.0091(19) 0.0057(18) -0.0100(18)
C14 0.045(2) 0.043(2) 0.060(2) -0.0073(17) 0.0032(18) -0.0049(17)
C15 0.039(2) 0.045(2) 0.058(2) 0.0004(16) 0.0063(17) 0.0015(17)
C16 0.0388(18) 0.045(2) 0.062(2) -0.0017(17) 0.0045(16) -0.0038(17)
C17 0.0359(18) 0.052(2) 0.065(2) 0.0015(17) 0.0010(17) -0.0017(19)
C18 0.059(3) 0.070(3) 0.085(3) 0.015(2) 0.010(2) 0.009(2)
C19 0.054(3) 0.075(3) 0.098(3) 0.027(2) 0.008(3) 0.006(2)
C20 0.049(2) 0.068(3) 0.089(3) 0.011(2) 0.004(2) -0.014(2)
C21 0.047(2) 0.081(3) 0.066(2) -0.004(2) 0.009(2) -0.013(2)
C22 0.047(2) 0.056(2) 0.059(2) 0.0006(18) 0.0067(18) -0.0029(17)
C23 0.049(2) 0.056(2) 0.066(2) -0.0120(19) 0.0161(19) -0.009(2)
C24 0.095(4) 0.062(3) 0.092(3) -0.030(3) -0.003(3) 0.005(3)
C25 0.130(5) 0.074(3) 0.112(4) -0.036(4) 0.028(4) 0.002(3)
C26 0.089(4) 0.098(4) 0.116(4) -0.045(3) 0.030(3) -0.027(3)
C27 0.052(3) 0.113(4) 0.141(5) -0.031(3) 0.016(4) -0.054(4)
C28 0.049(2) 0.081(3) 0.092(3) -0.012(2) 0.004(2) -0.021(3)
C29 0.046(2) 0.058(2) 0.086(3) 0.007(2) -0.001(2) -0.003(2)
C30 0.070(3) 0.064(3) 0.099(3) 0.008(3) -0.015(3) 0.008(3)
C31 0.068(4) 0.096(4) 0.127(5) 0.030(3) -0.036(4) -0.020(4)
C32 0.045(2) 0.087(4) 0.123(4) 0.010(3) -0.011(3) -0.034(4)
C33 0.040(2) 0.067(3) 0.082(3) -0.003(2) 0.003(2) -0.022(2)
C34 0.111(5) 0.067(3) 0.085(4) -0.016(3) -0.021(3) 0.007(3)
C35 0.154(7) 0.075(4) 0.114(5) -0.020(4) -0.063(5) 0.025(3)
C36 0.137(6) 0.082(4) 0.131(6) -0.004(4) -0.045(5) 0.036(4)
C37 0.103(4) 0.058(3) 0.113(4) 0.004(3) -0.013(4) 0.015(3)
C38 0.069(3) 0.059(3) 0.079(3) -0.002(2) -0.002(2) 0.006(2)

loop_
_atom_type_symbol
_atom_type_description
_atom_type_scat_dispersion_real
_atom_type_scat_dispersion_imag
_atom_type_scat_source
C C 0.0033 0.0016 'International Tables Vol C Tables 4.2.6.8 and 6.1.1.4'
H H 0.0000 0.0000 'International Tables Vol C Tables 4.2.6.8 and 6.1.1.4'
N N 0.0061 0.0033 'International Tables Vol C Tables 4.2.6.8 and 6.1.1.4'
O O 0.0106 0.0060 'International Tables Vol C Tables 4.2.6.8 and 6.1.1.4'
Cl Cl 0.1484 0.1585 'International Tables Vol C Tables 4.2.6.8 and 6.1.1.4'
Co Co 0.3494 0.9721 'International Tables Vol C Tables 4.2.6.8 and 6.1.1.4'

loop_
_geom_angle_atom_site_label_1
_geom_angle_atom_site_label_2
_geom_angle_atom_site_label_3
_geom_angle
O1 Co1 O2 87.05(11)
O1 Co1 N2 178.89(13)
O2 Co1 N2 93.08(12)
O1 Co1 N1 95.62(12)
O2 Co1 N1 177.32(12)
N2 Co1 N1 84.24(13)
O1 Co1 N4 86.43(14)
O2 Co1 N4 88.66(15)
N2 Co1 N4 92.48(14)
N1 Co1 N4 91.49(14)
O1 Co1 N3 87.91(13)
O2 Co1 N3 88.89(14)
N2 Co1 N3 93.19(12)
N1 Co1 N3 91.22(13)
N4 Co1 N3 173.94(14)
O5 Cl1 O4 110.2(4)
O5 Cl1 O6 109.3(3)
O4 Cl1 O6 109.2(3)
O5 Cl1 O3 110.5(4)
O4 Cl1 O3 109.2(3)
O6 Cl1 O3 108.4(3)
C2 O1 Co1 124.0(3)
C13 O2 Co1 121.5(2)
C39 O7 H7 109.5
H8C O8 H8D 108.3
C7 N1 C15 119.7(3)
C7 N1 Co1 123.9(3)
C15 N1 Co1 115.3(2)
C14 N2 C16 123.1(3)
C14 N2 Co1 124.3(2)
C16 N2 Co1 112.6(2)
C29 N3 C33 117.6(4)
C29 N3 Co1 124.2(3)
C33 N3 Co1 118.2(3)
C34 N4 C38 116.9(4)
C34 N4 Co1 123.4(3)
C38 N4 Co1 119.6(3)
C6 C1 C2 119.6(4)
C6 C1 C7 117.5(4)
C2 C1 C7 122.7(3)
O1 C2 C1 124.9(3)
O1 C2 C3 117.4(4)
C1 C2 C3 117.6(4)
C4 C3 C2 120.6(4)
C4 C3 H3 119.7
C2 C3 H3 119.7
C3 C4 C5 121.1(4)
C3 C4 H4 119.5
C5 C4 H4 119.5
C6 C5 C4 120.4(4)
C6 C5 H5 119.8
C4 C5 H5 119.8
C5 C6 C1 120.7(4)
C5 C6 H6 119.7
C1 C6 H6 119.7
N1 C7 C1 125.0(4)
N1 C7 H7A 117.5
C1 C7 H7A 117.5
C13 C8 C9 119.0(3)
C13 C8 C14 122.4(3)
C9 C8 C14 118.5(3)
C10 C9 C8 121.7(4)
C10 C9 H9 119.2
C8 C9 H9 119.2
C9 C10 C11 118.7(4)
C9 C10 H10 120.6
C11 C10 H10 120.6
C12 C11 C10 122.1(4)
C12 C11 H11 118.9
C10 C11 H11 118.9
C11 C12 C13 121.0(4)
C11 C12 H12 119.5
C13 C12 H12 119.5
O2 C13 C8 123.2(3)
O2 C13 C12 119.4(4)
C8 C13 C12 117.4(4)
N2 C14 C8 124.4(3)
N2 C14 H14 117.8
C8 C14 H14 117.8
N1 C15 C17 114.8(3)
N1 C15 C16 108.0(3)
C17 C15 C16 111.2(3)
N1 C15 H15 107.5
C17 C15 H15 107.5
C16 C15 H15 107.5
N2 C16 C23 115.1(3)
N2 C16 C15 106.6(3)
C23 C16 C15 112.3(3)
N2 C16 H16 107.5
C23 C16 H16 107.5
C15 C16 H16 107.5
C18 C17 C22 118.1(4)
C18 C17 C15 123.1(4)
C22 C17 C15 118.7(3)
C19 C18 C17 121.2(5)
C19 C18 H18 119.4
C17 C18 H18 119.4
C20 C19 C18 121.2(5)
C20 C19 H19 119.4
C18 C19 H19 119.4
C19 C20 C21 119.9(4)
C19 C20 H20 120.0
C21 C20 H20 120.0
C20 C21 C22 118.8(4)
C20 C21 H21 120.6
C22 C21 H21 120.6
C17 C22 C21 120.6(4)
C17 C22 H22 119.7
C21 C22 H22 119.7
C28 C23 C24 119.1(4)
C28 C23 C16 120.1(4)
C24 C23 C16 120.7(4)
C23 C24 C25 118.2(5)
C23 C24 H24 120.9
C25 C24 H24 120.9
C26 C25 C24 122.4(6)
C26 C25 H25 118.8
C24 C25 H25 118.8
C25 C26 C27 118.8(6)
C25 C26 H26 120.6
C27 C26 H26 120.6
C26 C27 C28 120.9(6)
C26 C27 H27 119.5
C28 C27 H27 119.5
C23 C28 C27 120.5(5)
C23 C28 H28 119.7
C27 C28 H28 119.7
N3 C29 C30 124.1(4)
N3 C29 H29 117.9
C30 C29 H29 117.9
C31 C30 C29 117.7(5)
C31 C30 H30 121.1
C29 C30 H30 121.1
C30 C31 C32 118.6(5)
C30 C31 H31 120.7
C32 C31 H31 120.7
C33 C32 C31 120.5(5)
C33 C32 H32 119.8
C31 C32 H32 119.8
N3 C33 C32 121.5(5)
N3 C33 H33 119.2
C32 C33 H33 119.2
N4 C34 C35 124.3(6)
N4 C34 H34 117.9
C35 C34 H34 117.9
C36 C35 C34 118.6(6)
C36 C35 H35 120.7
C34 C35 H35 120.7
C35 C36 C37 119.6(6)
C35 C36 H36 120.2
C37 C36 H36 120.2
C38 C37 C36 117.4(6)
C38 C37 H37 121.3
C36 C37 H37 121.3
N4 C38 C37 123.2(5)
N4 C38 H38 118.4
C37 C38 H38 118.4
O7 C39 H39A 109.5
O7 C39 H39B 109.5
H39A C39 H39B 109.5
O7 C39 H39C 109.5
H39A C39 H39C 109.5
H39B C39 H39C 109.5

loop_
_geom_bond_atom_site_label_1
_geom_bond_atom_site_label_2
_geom_bond_distance
Co1 O1 1.885(3)
Co1 O2 1.891(3)
Co1 N2 1.900(3)
Co1 N1 1.903(3)
Co1 N4 1.967(4)
Co1 N3 1.977(3)
Cl1 O5 1.381(5)
Cl1 O4 1.414(5)
Cl1 O6 1.421(5)
Cl1 O3 1.482(5)
O1 C2 1.309(5)
O2 C13 1.322(5)
O7 C39 1.53(2)
O7 H7 0.8200
O8 H8C 0.8501
O8 H8D 0.8501
N1 C7 1.291(5)
N1 C15 1.492(5)
N2 C14 1.284(4)
N2 C16 1.483(5)
N3 C29 1.334(6)
N3 C33 1.337(5)
N4 C34 1.310(6)
N4 C38 1.369(6)
C1 C6 1.411(6)
C1 C2 1.420(6)
C1 C7 1.441(5)
C2 C3 1.436(6)
C3 C4 1.367(6)
C3 H3 0.9300
C4 C5 1.383(7)
C4 H4 0.9300
C5 C6 1.373(6)
C5 H5 0.9300
C6 H6 0.9300
C7 H7A 0.9300
C8 C13 1.412(5)
C8 C9 1.416(6)
C8 C14 1.431(5)
C9 C10 1.357(6)
C9 H9 0.9300
C10 C11 1.378(7)
C10 H10 0.9300
C11 C12 1.354(7)
C11 H11 0.9300
C12 C13 1.416(6)
C12 H12 0.9300
C14 H14 0.9300
C15 C17 1.525(5)
C15 C16 1.530(5)
C15 H15 0.9800
C16 C23 1.528(5)
C16 H16 0.9800
C17 C18 1.374(6)
C17 C22 1.383(5)
C18 C19 1.368(6)
C18 H18 0.9300
C19 C20 1.347(7)
C19 H19 0.9300
C20 C21 1.385(6)
C20 H20 0.9300
C21 C22 1.407(5)
C21 H21 0.9300
C22 H22 0.9300
C23 C28 1.364(6)
C23 C24 1.403(7)
C24 C25 1.405(7)
C24 H24 0.9300
C25 C26 1.351(9)
C25 H25 0.9300
C26 C27 1.362(10)
C26 H26 0.9300
C27 C28 1.401(7)
C27 H27 0.9300
C28 H28 0.9300
C29 C30 1.381(6)
C29 H29 0.9300
C30 C31 1.367(8)
C30 H30 0.9300
C31 C32 1.381(8)
C31 H31 0.9300
C32 C33 1.368(7)
C32 H32 0.9300
C33 H33 0.9300
C34 C35 1.382(8)
C34 H34 0.9300
C35 C36 1.366(10)
C35 H35 0.9300
C36 C37 1.396(10)
C36 H36 0.9300
C37 C38 1.382(7)
C37 H37 0.9300
C38 H38 0.9300
C39 H39A 0.9600
C39 H39B 0.9600
C39 H39C 0.9600

loop_
_geom_hbond_atom_site_label_D
_geom_hbond_atom_site_label_H
_geom_hbond_atom_site_label_A
_geom_hbond_site_symmetry_A
_geom_hbond_distance_DH
_geom_hbond_distance_HA
_geom_hbond_distance_DA
_geom_hbond_angle_DHA
O8 H8D O6 1_655 0.85 1.98 2.831(14) 177.5
O8 H8C O7 . 0.85 1.96 2.807(19) 177.2
O7 H7 O2 . 0.82 2.08 2.897(11) 171.1
